data_7237479
loop_
_publ_author_name
'Han, Shiguo'
'Liu, Xitao'
'Zhang, Jing'
'Ji, Chengmin'
'Wu, Zhenyue'
'Tao, Kewen'
'Wang, Yuyin'
'Sun, Zhihua'
'Luo, Junhua'

_publ_section_title
;
 Dielectric phase transition triggered by the order--disorder
 transformation of cyclopropylamine in a layered organic--inorganic halide
 perovskite
;
_journal_issue 38
_journal_name_full 'Journal of Materials Chemistry C'
_journal_page_first 10327
_journal_paper_doi 10.1039/C8TC03517B
_journal_volume 6
_journal_year 2018
_chemical_formula_sum 'C6 H16 Cd Cl4 N2'
_chemical_formula_weight 370.41
_space_group_crystal_system monoclinic
_space_group_IT_number 14
_space_group_name_Hall '-P 2ybc'
_space_group_name_H-M_alt 'P 1 21/c 1'
_atom_sites_solution_hydrogens geom
_audit_creation_method SHELXL-2013
_audit_update_record
;
2018-03-03 deposited with the CCDC.
2018-09-04 downloaded from the CCDC.
;
_cell_angle_alpha 90
_cell_angle_beta 108.539(2)
_cell_angle_gamma 90
_cell_formula_units_Z 2
_cell_length_a 11.9475(7)
_cell_length_b 7.2805(4)
_cell_length_c 7.6597(5)
_cell_measurement_reflns_used 6156
_cell_measurement_temperature 100(2)
_cell_measurement_theta_max 27.59
_cell_measurement_theta_min 3.60
_cell_volume 631.70(7)
_computing_structure_refinement 'SHELXL-2013 (Sheldrick, 2013)'
_diffrn_ambient_temperature 100(2)
_diffrn_measured_fraction_theta_full 0.998
_diffrn_measured_fraction_theta_max 0.993
_diffrn_measurement_device_type 'Bruker APEX-II CCD'
_diffrn_radiation_type MoK\a
_diffrn_radiation_wavelength 0.71073
_diffrn_reflns_av_R_equivalents 0.0457
_diffrn_reflns_av_unetI/netI 0.0321
_diffrn_reflns_Laue_measured_fraction_full 0.998
_diffrn_reflns_Laue_measured_fraction_max 0.993
_diffrn_reflns_limit_h_max 14
_diffrn_reflns_limit_h_min -15
_diffrn_reflns_limit_k_max 9
_diffrn_reflns_limit_k_min -9
_diffrn_reflns_limit_l_max 9
_diffrn_reflns_limit_l_min -9
_diffrn_reflns_number 7996
_diffrn_reflns_point_group_measured_fraction_full 0.998
_diffrn_reflns_point_group_measured_fraction_max 0.993
_diffrn_reflns_theta_full 25.242
_diffrn_reflns_theta_max 27.595
_diffrn_reflns_theta_min 2.798
_exptl_absorpt_coefficient_mu 2.536
_exptl_crystal_density_diffrn 1.947
_exptl_crystal_description block
_exptl_crystal_F_000 364
_refine_diff_density_max 1.418
_refine_diff_density_min -1.005
_refine_diff_density_rms 0.161
_refine_ls_extinction_method none
_refine_ls_goodness_of_fit_ref 1.197
_refine_ls_hydrogen_treatment constr
_refine_ls_matrix_type full
_refine_ls_number_parameters 63
_refine_ls_number_reflns 1446
_refine_ls_number_restraints 0
_refine_ls_restrained_S_all 1.197
_refine_ls_R_factor_all 0.0383
_refine_ls_R_factor_gt 0.0370
_refine_ls_shift/su_max 0.000
_refine_ls_shift/su_mean 0.000
_refine_ls_structure_factor_coef Fsqd
_refine_ls_weighting_details
;
 w=1/[\s^2^(Fo^2^)+(0.0518P)^2^+2.0320P]
 where P=(Fo^2^+2Fc^2^)/3
;
_refine_ls_weighting_scheme calc
_refine_ls_wR_factor_gt 0.0971
_refine_ls_wR_factor_ref 0.1074
_reflns_Friedel_coverage 0.000
_reflns_number_gt 1425
_reflns_number_total 1446
_reflns_threshold_expression 'I > 2\s(I)'
_cod_data_source_file c8tc03517b2.cif
_cod_data_source_block 100k
_cod_original_cell_volume 631.69(7)
_cod_original_sg_symbol_H-M 'P 21/c'
_cod_database_code 7237479
_shelx_space_group_comment
;
The symmetry employed for this shelxl refinement is uniquely defined
by the following loop, which should always be used as a source of
symmetry information in preference to the above space-group names.
They are only intended as comments.
;
_shelxl_version_number 2013-2

loop_
_space_group_symop_operation_xyz
'x, y, z'
'-x, y+1/2, -z+1/2'
'-x, -y, -z'
'x, -y-1/2, z-1/2'

loop_
_atom_site_label
_atom_site_type_symbol
_atom_site_fract_x
_atom_site_fract_y
_atom_site_fract_z
_atom_site_U_iso_or_equiv
_atom_site_adp_type
_atom_site_occupancy
_atom_site_site_symmetry_order
_atom_site_calc_flag
_atom_site_refinement_flags_posn
_atom_site_refinement_flags_adp
_atom_site_refinement_flags_occupancy
Cd1 Cd 0.5000 0.0000 0.5000 0.02257(18) Uani 1 2 d S . P
Cl1 Cl 0.28024(12) 0.06418(18) 0.42051(19) 0.0247(3) Uani 1 1 d . . .
Cl2 Cl 0.53405(12) 0.21373(18) 0.8011(2) 0.0251(3) Uani 1 1 d . . .
N1 N 0.2984(5) 0.4949(6) 0.3501(8) 0.0256(12) Uani 1 1 d . . .
H1A H 0.3537 0.5445 0.4496 0.038 Uiso 1 1 calc R U .
H1B H 0.3216 0.5090 0.2486 0.038 Uiso 1 1 calc R U .
H1C H 0.2902 0.3732 0.3702 0.038 Uiso 1 1 calc R U .
C1 C 0.1868(6) 0.5870(9) 0.3210(11) 0.0387(16) Uani 1 1 d . . .
H1 H 0.1830 0.7181 0.2808 0.046 Uiso 1 1 calc R U .
C2 C 0.0761(6) 0.4806(9) 0.2499(8) 0.0297(15) Uani 1 1 d . . .
H2A H 0.0059 0.5439 0.1670 0.036 Uiso 1 1 calc R U .
H2B H 0.0822 0.3485 0.2240 0.036 Uiso 1 1 calc R U .
C3 C 0.1212(9) 0.5417(19) 0.4427(12) 0.076(4) Uani 1 1 d . . .
H3A H 0.0784 0.6423 0.4812 0.092 Uiso 1 1 calc R U .
H3B H 0.1546 0.4473 0.5381 0.092 Uiso 1 1 calc R U .

loop_
_atom_site_aniso_label
_atom_site_aniso_U_11
_atom_site_aniso_U_22
_atom_site_aniso_U_33
_atom_site_aniso_U_23
_atom_site_aniso_U_13
_atom_site_aniso_U_12
Cd1 0.0241(3) 0.0200(3) 0.0244(4) 0.00032(18) 0.0087(4) 0.00033(17)
Cl1 0.0240(5) 0.0232(6) 0.0260(7) 0.0002(5) 0.0066(5) 0.0004(5)
Cl2 0.0282(6) 0.0221(5) 0.0252(6) -0.0029(5) 0.0087(5) -0.0006(5)
N1 0.030(3) 0.033(3) 0.020(3) -0.0035(17) 0.016(2) -0.0029(18)
C1 0.037(3) 0.026(3) 0.041(4) 0.001(3) -0.005(3) 0.007(2)
C2 0.033(3) 0.045(4) 0.016(3) 0.004(2) 0.015(2) 0.006(2)
C3 0.052(5) 0.161(12) 0.020(4) 0.000(5) 0.019(4) 0.047(7)

loop_
_atom_type_symbol
_atom_type_description
_atom_type_scat_dispersion_real
_atom_type_scat_dispersion_imag
_atom_type_scat_source
C C 0.0033 0.0016 'International Tables Vol C Tables 4.2.6.8 and 6.1.1.4'
H H 0.0000 0.0000 'International Tables Vol C Tables 4.2.6.8 and 6.1.1.4'
N N 0.0061 0.0033 'International Tables Vol C Tables 4.2.6.8 and 6.1.1.4'
Cl Cl 0.1484 0.1585 'International Tables Vol C Tables 4.2.6.8 and 6.1.1.4'
Cd Cd -0.8075 1.2024 'International Tables Vol C Tables 4.2.6.8 and 6.1.1.4'

loop_
_geom_angle_atom_site_label_1
_geom_angle_atom_site_label_2
_geom_angle_atom_site_label_3
_geom_angle
_geom_angle_site_symmetry_1
_geom_angle_site_symmetry_3
Cl1 Cd1 Cl1 180.000(19) 3_656 .
Cl1 Cd1 Cl2 86.98(4) 3_656 4_565
Cl1 Cd1 Cl2 93.02(4) . 4_565
Cl1 Cd1 Cl2 93.02(4) 3_656 2_646
Cl1 Cd1 Cl2 86.98(4) . 2_646
Cl2 Cd1 Cl2 180.0 4_565 2_646
Cl1 Cd1 Cl2 92.16(4) 3_656 .
Cl1 Cd1 Cl2 87.84(4) . .
Cl2 Cd1 Cl2 91.627(13) 4_565 .
Cl2 Cd1 Cl2 88.373(13) 2_646 .
Cl1 Cd1 Cl2 87.84(4) 3_656 3_656
Cl1 Cd1 Cl2 92.16(4) . 3_656
Cl2 Cd1 Cl2 88.373(13) 4_565 3_656
Cl2 Cd1 Cl2 91.627(13) 2_646 3_656
Cl2 Cd1 Cl2 180.0 . 3_656
Cd1 Cl2 Cd1 157.07(6) 2_656 .
C1 N1 H1A 109.5 . .
C1 N1 H1B 109.5 . .
H1A N1 H1B 109.5 . .
C1 N1 H1C 109.5 . .
H1A N1 H1C 109.5 . .
H1B N1 H1C 109.5 . .
C3 C1 N1 117.5(7) . .
C3 C1 C2 60.6(6) . .
N1 C1 C2 119.2(5) . .
C3 C1 H1 116.1 . .
N1 C1 H1 116.1 . .
C2 C1 H1 116.1 . .
C3 C2 C1 58.2(6) . .
C3 C2 H2A 118.0 . .
C1 C2 H2A 118.0 . .
C3 C2 H2B 118.0 . .
C1 C2 H2B 118.0 . .
H2A C2 H2B 115.1 . .
C1 C3 C2 61.2(5) . .
C1 C3 H3A 117.6 . .
C2 C3 H3A 117.6 . .
C1 C3 H3B 117.6 . .
C2 C3 H3B 117.6 . .
H3A C3 H3B 114.8 . .

loop_
_geom_bond_atom_site_label_1
_geom_bond_atom_site_label_2
_geom_bond_distance
_geom_bond_site_symmetry_2
Cd1 Cl1 2.5428(14) 3_656
Cd1 Cl1 2.5429(14) .
Cd1 Cl2 2.6878(14) 4_565
Cd1 Cl2 2.6878(14) 2_646
Cd1 Cl2 2.7036(14) .
Cd1 Cl2 2.7036(14) 3_656
Cl2 Cd1 2.6878(14) 2_656
N1 C1 1.446(8) .
N1 H1A 0.9100 .
N1 H1B 0.9100 .
N1 H1C 0.9100 .
C1 C3 1.433(13) .
C1 C2 1.478(10) .
C1 H1 1.0000 .
C2 C3 1.470(11) .
C2 H2A 0.9900 .
C2 H2B 0.9900 .
C3 H3A 0.9900 .
C3 H3B 0.9900 .

loop_
_geom_hbond_atom_site_label_D
_geom_hbond_atom_site_label_H
_geom_hbond_atom_site_label_A
_geom_hbond_distance_DH
_geom_hbond_distance_HA
_geom_hbond_distance_DA
_geom_hbond_angle_DHA
_geom_hbond_site_symmetry_A
N1 H1A Cl2 0.91 2.31 3.207(6) 168.7 2_656
N1 H1B Cl1 0.91 2.46 3.256(5) 146.2 4_565
N1 H1B Cl2 0.91 2.76 3.365(5) 125.1 3_666
N1 H1C Cl1 0.91 2.29 3.201(5) 176.7 .
C1 H1 Cl1 1.00 2.84 3.655(6) 139.4 1_565
C3 H3B Cl1 0.99 2.84 3.630(9) 137.7 4_566
N1 H1A Cl2 0.91 2.31 3.207(6) 168.7 2_656
N1 H1B Cl1 0.91 2.46 3.256(5) 146.2 4_565
N1 H1B Cl2 0.91 2.76 3.365(5) 125.1 3_666
N1 H1C Cl1 0.91 2.29 3.201(5) 176.7 .
C1 H1 Cl1 1.00 2.84 3.655(6) 139.4 1_565
C3 H3B Cl1 0.99 2.84 3.630(9) 137.7 4_566
